data_7134071
loop_
_publ_author_name
'Lopez-Aguilar, Marcos'
'R\'ios-Lombard\'ia, Nicol\'as'
'Gallegos, Miguel'
'Barrena-Esp\'es, Daniel'
'Garc\'ia-\'Alvarez, Joaqu\'in'
'Concell\'on, Carmen'
'del Amo, Vicente'

_publ_section_title
;
 Organocatalytic CS2 Insertion into Epoxides in Neat Conditions: A
 Straightforward Approach for the Efficient Synthesis of Di- and
 Tri-thiocarbonates
;
_journal_name_full 'Chemical Communications'
_journal_paper_doi 10.1039/D4CC05154H
_journal_year 2025
_chemical_formula_sum 'C14 H20 O2 S6'
_chemical_formula_weight 412.66
_chemical_name_systematic trans,cis-4-Hydroxyhexahydrobenzo[d][1,3]dithiolane-2-thione
_space_group_crystal_system triclinic
_space_group_IT_number 2
_space_group_name_Hall '-P 1'
_space_group_name_H-M_alt 'P -1'
_atom_sites_solution_hydrogens geom
_audit_creation_method SHELXL-2014
_audit_update_record
;
2024-09-25 deposited with the CCDC.	2024-12-20 downloaded from the CCDC.
;
_cell_angle_alpha 103.921(6)
_cell_angle_beta 97.793(5)
_cell_angle_gamma 98.661(5)
_cell_formula_units_Z 2
_cell_length_a 7.5479(4)
_cell_length_b 11.0961(8)
_cell_length_c 12.0292(8)
_cell_measurement_reflns_used 3621
_cell_measurement_temperature 298(2)
_cell_measurement_theta_max 69.3230
_cell_measurement_theta_min 3.8140
_cell_volume 951.11(11)
_computing_cell_refinement 'CrysAlisPro 1.171.38.46 (Rigaku Oxford Diffraction, 2015)'
_computing_data_collection 'CrysAlisPro 1.171.38.46 (Rigaku Oxford Diffraction, 2015)'
_computing_data_reduction 'CrysAlisPro 1.171.38.46 (Rigaku Oxford Diffraction, 2015)'
_computing_molecular_graphics 'MERCURY (Cambridge Crystallographic Data Centre: Cambridge, UK, 2024)'
_computing_structure_refinement 'SHELXL-2018/3 (Sheldrick, 2018)'
_computing_structure_solution 'SIR-2019 (Giacovazzo, 2015)'
_diffrn_ambient_temperature 298(2)
_diffrn_measured_fraction_theta_full 0.999
_diffrn_measured_fraction_theta_max 0.988
_diffrn_measurement_device_type 'Xcalibur, Onyx, Nova'
_diffrn_radiation_type CuK\a
_diffrn_radiation_wavelength 1.54184
_diffrn_reflns_av_R_equivalents 0.0357
_diffrn_reflns_av_unetI/netI 0.0352
_diffrn_reflns_Laue_measured_fraction_full 0.999
_diffrn_reflns_Laue_measured_fraction_max 0.988
_diffrn_reflns_limit_h_max 8
_diffrn_reflns_limit_h_min -9
_diffrn_reflns_limit_k_max 13
_diffrn_reflns_limit_k_min -11
_diffrn_reflns_limit_l_max 14
_diffrn_reflns_limit_l_min -14
_diffrn_reflns_number 10237
_diffrn_reflns_point_group_measured_fraction_full 0.999
_diffrn_reflns_point_group_measured_fraction_max 0.988
_diffrn_reflns_theta_full 67.684
_diffrn_reflns_theta_max 69.523
_diffrn_reflns_theta_min 3.848
_exptl_absorpt_coefficient_mu 6.666
_exptl_absorpt_correction_T_max 1.00000
_exptl_absorpt_correction_T_min 0.46723
_exptl_absorpt_correction_type multi-scan
_exptl_absorpt_process_details
;
CrysAlisPro 1.171.38.46 (Rigaku Oxford Diffraction, 2015)
Empirical absorption correction using spherical harmonics,
 implemented in SCALE3 ABSPACK scaling algorithm.
;
_exptl_crystal_colour 'clear intense yellow'
_exptl_crystal_density_diffrn 1.441
_exptl_crystal_description prism
_exptl_crystal_F_000 432
_exptl_crystal_recrystallization_method 'Re-crystallisation from solvent'
_exptl_crystal_size_max 0.261
_exptl_crystal_size_mid 0.166
_exptl_crystal_size_min 0.135
_refine_diff_density_max 0.444
_refine_diff_density_min -0.370
_refine_diff_density_rms 0.051
_refine_ls_extinction_method none
_refine_ls_goodness_of_fit_ref 1.066
_refine_ls_hydrogen_treatment constr
_refine_ls_matrix_type full
_refine_ls_number_parameters 281
_refine_ls_number_reflns 3533
_refine_ls_number_restraints 98
_refine_ls_restrained_S_all 1.053
_refine_ls_R_factor_all 0.0665
_refine_ls_R_factor_gt 0.0531
_refine_ls_shift/su_max 0.000
_refine_ls_shift/su_mean 0.000
_refine_ls_structure_factor_coef Fsqd
_refine_ls_weighting_details 'w=1/[\s^2^(Fo^2^)+(0.0831P)^2^+0.2538P] where P=(Fo^2^+2Fc^2^)/3'
_refine_ls_weighting_scheme calc
_refine_ls_wR_factor_gt 0.1470
_refine_ls_wR_factor_ref 0.1629
_reflns_Friedel_coverage 0.000
_reflns_number_gt 2668
_reflns_number_total 3533
_reflns_threshold_expression 'I > 2\s(I)'
_cod_data_source_file d4cc05154h3.cif
_cod_data_source_block 2f
_cod_original_cell_volume 951.10(11)
_cod_database_code 7134071
_shelx_space_group_comment
;
The symmetry employed for this shelxl refinement is uniquely defined
by the following loop, which should always be used as a source of
symmetry information in preference to the above space-group names.
They are only intended as comments.
;
_shelxl_version_number 2014-3

loop_
_space_group_symop_operation_xyz
'x, y, z'
'-x, -y, -z'

loop_
_atom_site_label
_atom_site_type_symbol
_atom_site_fract_x
_atom_site_fract_y
_atom_site_fract_z
_atom_site_U_iso_or_equiv
_atom_site_adp_type
_atom_site_occupancy
_atom_site_site_symmetry_order
_atom_site_calc_flag
_atom_site_refinement_flags_posn
_atom_site_refinement_flags_adp
_atom_site_refinement_flags_occupancy
_atom_site_disorder_assembly
_atom_site_disorder_group
C1 C -0.0040(5) 0.7970(3) 1.4440(3) 0.0794(9) Uani 1 1 d . . . . .
C2 C -0.3146(4) 0.8433(3) 1.3493(3) 0.0747(8) Uani 1 1 d . . . . .
H2A H -0.3049 0.9283 1.4004 0.090 Uiso 1 1 calc R U . . .
C3 C -0.5091(5) 0.8001(5) 1.2858(4) 0.0922(11) Uani 1 1 d . . . . .
H3A H -0.5242 0.7155 1.2348 0.111 Uiso 1 1 calc R U . . .
H3B H -0.5903 0.7974 1.3414 0.111 Uiso 1 1 calc R U . . .
C4 C -0.5566(5) 0.8896(5) 1.2151(4) 0.1051(13) Uani 1 1 d . . . . .
H4A H -0.6766 0.8555 1.1677 0.126 Uiso 1 1 calc R U . . .
H4B H -0.5618 0.9700 1.2675 0.126 Uiso 1 1 calc R U . . .
C5 C -0.4226(5) 0.9114(5) 1.1377(4) 0.0934(11) Uani 1 1 d . . . . .
H5A H -0.4506 0.9785 1.1034 0.112 Uiso 1 1 calc R U . . .
H5B H -0.4373 0.8352 1.0747 0.112 Uiso 1 1 calc R U . . .
C6 C -0.2255(5) 0.9465(4) 1.1988(3) 0.0825(9) Uani 1 1 d . . . . .
H6 H -0.2065 1.0304 1.2535 0.099 Uiso 1 1 calc R U . . .
C7 C -0.1855(4) 0.8533(3) 1.2667(3) 0.0711(7) Uani 1 1 d . . . . .
H7 H -0.2043 0.7702 1.2106 0.085 Uiso 1 1 calc R U . . .
C8 C 0.1310(5) 0.5761(4) 0.8838(3) 0.0809(9) Uani 1 1 d . . . . .
C9 C -0.120(3) 0.6976(18) 0.827(2) 0.074(6) Uani 0.536(8) 1 d D U P A 1
H9 H -0.0589 0.7330 0.7715 0.089 Uiso 0.536(8) 1 calc R U P A 1
C10 C -0.2783(9) 0.7622(6) 0.8442(7) 0.0666(16) Uani 0.536(8) 1 d D U P A 1
H10 H -0.3430 0.7262 0.8975 0.080 Uiso 0.536(8) 1 calc R U P A 1
C11 C -0.412(3) 0.7399(17) 0.7318(18) 0.077(4) Uani 0.536(8) 1 d D U P A 1
H11A H -0.5194 0.7734 0.7499 0.092 Uiso 0.536(8) 1 calc R U P A 1
H11B H -0.3570 0.7866 0.6827 0.092 Uiso 0.536(8) 1 calc R U P A 1
C12 C -0.470(2) 0.6028(13) 0.6649(13) 0.098(7) Uani 0.536(8) 1 d D U P A 1
H12A H -0.5514 0.5606 0.7055 0.118 Uiso 0.536(8) 1 calc R U P A 1
H12B H -0.5383 0.5979 0.5890 0.118 Uiso 0.536(8) 1 calc R U P A 1
C13 C -0.3158(13) 0.5330(7) 0.6480(7) 0.082(2) Uani 0.536(8) 1 d D U P A 1
H13A H -0.2474 0.5611 0.5932 0.099 Uiso 0.536(8) 1 calc R U P A 1
H13B H -0.3619 0.4428 0.6184 0.099 Uiso 0.536(8) 1 calc R U P A 1
C14 C -0.197(2) 0.5622(19) 0.7657(14) 0.073(4) Uani 0.536(8) 1 d D U P A 1
H14 H -0.2709 0.5286 0.8163 0.087 Uiso 0.536(8) 1 calc R U P A 1
O2 O -0.214(2) 0.8923(11) 0.8985(11) 0.070(3) Uani 0.536(8) 1 d D . P A 1
H2 H -0.1028 0.9076 0.9095 0.105 Uiso 0.536(8) 1 calc R U P A 1
S4 S 0.0492(4) 0.7106(2) 0.9455(3) 0.0814(11) Uani 0.536(8) 1 d . U P A 1
S6 S 0.0025(7) 0.4788(4) 0.7594(4) 0.0944(11) Uani 0.536(8) 1 d . U P A 1
C9A C -0.147(4) 0.685(2) 0.827(2) 0.063(5) Uani 0.464(8) 1 d D U P A 2
H9A H -0.2069 0.6700 0.8904 0.075 Uiso 0.464(8) 1 calc R U P A 2
C10A C -0.2288(10) 0.7876(6) 0.7896(7) 0.0634(18) Uani 0.464(8) 1 d D U P A 2
H10A H -0.1786 0.8003 0.7214 0.076 Uiso 0.464(8) 1 calc R U P A 2
C11A C -0.431(3) 0.738(2) 0.749(2) 0.085(7) Uani 0.464(8) 1 d D U P A 2
H11C H -0.4868 0.7344 0.8171 0.102 Uiso 0.464(8) 1 calc R U P A 2
H11D H -0.4835 0.7971 0.7137 0.102 Uiso 0.464(8) 1 calc R U P A 2
C12A C -0.480(2) 0.6088(17) 0.6642(14) 0.083(6) Uani 0.464(8) 1 d D U P A 2
H12C H -0.4509 0.6158 0.5895 0.099 Uiso 0.464(8) 1 calc R U P A 2
H12D H -0.6099 0.5782 0.6534 0.099 Uiso 0.464(8) 1 calc R U P A 2
C13A C -0.3800(12) 0.5141(8) 0.7038(9) 0.079(2) Uani 0.464(8) 1 d D U P A 2
H13C H -0.4041 0.4370 0.6410 0.095 Uiso 0.464(8) 1 calc R U P A 2
H13D H -0.4293 0.4937 0.7689 0.095 Uiso 0.464(8) 1 calc R U P A 2
C14A C -0.175(2) 0.558(2) 0.7407(18) 0.071(5) Uani 0.464(8) 1 d D U P A 2
H14A H -0.1259 0.5705 0.6720 0.085 Uiso 0.464(8) 1 calc R U P A 2
S4A S 0.0986(4) 0.7322(2) 0.8902(4) 0.0776(10) Uani 0.464(8) 1 d . U P A 2
S6A S -0.0502(6) 0.4617(4) 0.7987(5) 0.0887(10) Uani 0.464(8) 1 d . U P A 2
O2A O -0.200(3) 0.9082(14) 0.8710(13) 0.078(4) Uani 0.464(8) 1 d D . P A 2
H2A1 H -0.1383 0.9068 0.9320 0.117 Uiso 0.464(8) 1 calc R U P A 2
O1 O -0.1041(4) 0.9511(3) 1.1194(3) 0.1047(9) Uani 1 1 d . . . . .
H1 H -0.1257 1.0027 1.0832 0.157 Uiso 1 1 calc R U . . .
S1 S -0.23373(13) 0.74669(11) 1.43871(9) 0.0916(3) Uani 1 1 d . . . . .
S2 S 0.15370(16) 0.76053(12) 1.53104(9) 0.1047(4) Uani 1 1 d . . . . .
S3 S 0.04382(11) 0.88454(9) 1.34787(8) 0.0813(3) Uani 1 1 d . . . . .
S5 S 0.31694(15) 0.54281(13) 0.94740(11) 0.1096(4) Uani 1 1 d . . . . .

loop_
_atom_site_aniso_label
_atom_site_aniso_U_11
_atom_site_aniso_U_22
_atom_site_aniso_U_33
_atom_site_aniso_U_23
_atom_site_aniso_U_13
_atom_site_aniso_U_12
C1 0.080(2) 0.085(2) 0.0715(18) 0.0149(16) 0.0015(16) 0.0302(17)
C2 0.0665(17) 0.091(2) 0.0783(19) 0.0348(17) 0.0166(15) 0.0292(15)
C3 0.0606(18) 0.127(3) 0.107(3) 0.058(2) 0.0172(18) 0.0284(19)
C4 0.074(2) 0.154(4) 0.117(3) 0.070(3) 0.019(2) 0.053(2)
C5 0.080(2) 0.129(3) 0.093(2) 0.059(2) 0.0149(19) 0.043(2)
C6 0.080(2) 0.100(2) 0.084(2) 0.0441(19) 0.0217(18) 0.0300(18)
C7 0.0622(16) 0.085(2) 0.0723(17) 0.0285(15) 0.0105(14) 0.0231(14)
C8 0.0736(19) 0.096(2) 0.083(2) 0.0307(18) 0.0142(16) 0.0338(17)
C9 0.062(8) 0.067(7) 0.084(9) 0.007(6) -0.003(5) 0.015(6)
C10 0.062(3) 0.072(4) 0.064(4) 0.018(3) 0.006(3) 0.015(3)
C11 0.072(7) 0.078(8) 0.083(7) 0.022(5) -0.001(5) 0.031(5)
C12 0.083(9) 0.084(9) 0.091(9) -0.010(6) -0.041(6) 0.008(7)
C13 0.094(5) 0.074(4) 0.069(4) 0.008(3) -0.010(4) 0.026(4)
C14 0.073(6) 0.082(7) 0.066(7) 0.015(6) 0.011(5) 0.034(5)
O2 0.067(3) 0.063(4) 0.077(6) 0.018(3) -0.002(4) 0.017(3)
S4 0.0691(12) 0.0830(12) 0.0835(17) 0.0137(10) -0.0113(12) 0.0243(9)
S6 0.103(2) 0.0852(16) 0.094(2) 0.0123(13) -0.0011(14) 0.0473(16)
C9A 0.055(6) 0.067(8) 0.065(8) 0.025(6) -0.005(5) 0.009(5)
C10A 0.061(4) 0.065(4) 0.059(4) 0.015(3) -0.001(3) 0.011(3)
C11A 0.066(8) 0.093(11) 0.088(9) 0.025(7) -0.015(7) 0.015(7)
C12A 0.072(9) 0.109(13) 0.082(9) 0.046(8) 0.016(7) 0.028(8)
C13A 0.077(5) 0.073(4) 0.075(5) 0.010(4) -0.001(4) 0.006(4)
C14A 0.065(6) 0.074(6) 0.060(7) -0.007(5) 0.007(5) 0.018(5)
S4A 0.0619(11) 0.0822(12) 0.084(2) 0.0213(11) -0.0044(11) 0.0149(9)
S6A 0.0877(19) 0.0773(15) 0.102(2) 0.0177(15) 0.0126(14) 0.0311(13)
O2A 0.094(7) 0.068(5) 0.070(6) 0.021(4) -0.009(5) 0.022(4)
O1 0.0958(18) 0.141(2) 0.1023(19) 0.0658(18) 0.0369(16) 0.0285(17)
S1 0.0805(6) 0.1183(7) 0.0944(6) 0.0583(6) 0.0138(5) 0.0284(5)
S2 0.1013(7) 0.1269(8) 0.0874(6) 0.0290(6) -0.0112(5) 0.0506(6)
S3 0.0604(4) 0.1034(6) 0.0862(5) 0.0322(5) 0.0113(4) 0.0246(4)
S5 0.0851(6) 0.1370(9) 0.1207(8) 0.0467(7) 0.0057(6) 0.0552(6)

loop_
_atom_type_symbol
_atom_type_description
_atom_type_scat_dispersion_real
_atom_type_scat_dispersion_imag
_atom_type_scat_source
C C 0.0181 0.0091 'International Tables Vol C Tables 4.2.6.8 and 6.1.1.4'
H H 0.0000 0.0000 'International Tables Vol C Tables 4.2.6.8 and 6.1.1.4'
O O 0.0492 0.0322 'International Tables Vol C Tables 4.2.6.8 and 6.1.1.4'
S S 0.3331 0.5567 'International Tables Vol C Tables 4.2.6.8 and 6.1.1.4'

loop_
_geom_angle_atom_site_label_1
_geom_angle_atom_site_label_2
_geom_angle_atom_site_label_3
_geom_angle
_geom_angle_site_symmetry_1
_geom_angle_site_symmetry_3
_geom_angle_publ_flag
S2 C1 S3 123.3(2) . . ?
S2 C1 S1 122.4(2) . . ?
S3 C1 S1 114.24(19) . . ?
C7 C2 C3 111.3(3) . . ?
C7 C2 S1 107.1(2) . . ?
C3 C2 S1 116.0(3) . . ?
C7 C2 H2A 107.4 . . ?
C3 C2 H2A 107.4 . . ?
S1 C2 H2A 107.4 . . ?
C4 C3 C2 109.9(3) . . ?
C4 C3 H3A 109.7 . . ?
C2 C3 H3A 109.7 . . ?
C4 C3 H3B 109.7 . . ?
C2 C3 H3B 109.7 . . ?
H3A C3 H3B 108.2 . . ?
C5 C4 C3 112.8(3) . . ?
C5 C4 H4A 109.0 . . ?
C3 C4 H4A 109.0 . . ?
C5 C4 H4B 109.0 . . ?
C3 C4 H4B 109.0 . . ?
H4A C4 H4B 107.8 . . ?
C4 C5 C6 114.3(3) . . ?
C4 C5 H5A 108.7 . . ?
C6 C5 H5A 108.7 . . ?
C4 C5 H5B 108.7 . . ?
C6 C5 H5B 108.7 . . ?
H5A C5 H5B 107.6 . . ?
O1 C6 C7 110.0(3) . . ?
O1 C6 C5 111.8(3) . . ?
C7 C6 C5 109.8(3) . . ?
O1 C6 H6 108.4 . . ?
C7 C6 H6 108.4 . . ?
C5 C6 H6 108.4 . . ?
C2 C7 C6 111.5(3) . . ?
C2 C7 S3 108.0(2) . . ?
C6 C7 S3 115.2(3) . . ?
C2 C7 H7 107.2 . . ?
C6 C7 H7 107.2 . . ?
S3 C7 H7 107.2 . . ?
S5 C8 S6 122.3(2) . . ?
S5 C8 S6A 123.3(3) . . ?
S5 C8 S4 121.4(2) . . ?
S6 C8 S4 116.3(2) . . ?
S5 C8 S4A 123.6(2) . . ?
S6A C8 S4A 113.1(2) . . ?
C14 C9 C10 106.7(17) . . ?
C14 C9 S4 110.8(12) . . ?
C10 C9 S4 119.6(14) . . ?
C14 C9 H9 106.3 . . ?
C10 C9 H9 106.3 . . ?
S4 C9 H9 106.3 . . ?
O2 C10 C9 109.6(12) . . ?
O2 C10 C11 112.1(10) . . ?
C9 C10 C11 112.4(13) . . ?
O2 C10 H10 107.5 . . ?
C9 C10 H10 107.5 . . ?
C11 C10 H10 107.5 . . ?
C12 C11 C10 113.9(14) . . ?
C12 C11 H11A 108.8 . . ?
C10 C11 H11A 108.8 . . ?
C12 C11 H11B 108.8 . . ?
C10 C11 H11B 108.8 . . ?
H11A C11 H11B 107.7 . . ?
C13 C12 C11 114.5(12) . . ?
C13 C12 H12A 108.6 . . ?
C11 C12 H12A 108.6 . . ?
C13 C12 H12B 108.6 . . ?
C11 C12 H12B 108.6 . . ?
H12A C12 H12B 107.6 . . ?
C12 C13 C14 106.4(11) . . ?
C12 C13 H13A 110.5 . . ?
C14 C13 H13A 110.5 . . ?
C12 C13 H13B 110.5 . . ?
C14 C13 H13B 110.5 . . ?
H13A C13 H13B 108.6 . . ?
C9 C14 C13 117.8(17) . . ?
C9 C14 S6 106.2(11) . . ?
C13 C14 S6 111.5(11) . . ?
C9 C14 H14 106.9 . . ?
C13 C14 H14 106.9 . . ?
S6 C14 H14 106.9 . . ?
C10 O2 H2 109.5 . . ?
C8 S4 C9 96.3(5) . . ?
C8 S6 C14 95.3(5) . . ?
C10A C9A C14A 118.6(18) . . ?
C10A C9A S4A 114.3(16) . . ?
C14A C9A S4A 107.5(13) . . ?
C10A C9A H9A 105.0 . . ?
C14A C9A H9A 105.0 . . ?
S4A C9A H9A 105.0 . . ?
O2A C10A C9A 118.2(12) . . ?
O2A C10A C11A 109.3(14) . . ?
C9A C10A C11A 107.6(16) . . ?
O2A C10A H10A 107.1 . . ?
C9A C10A H10A 107.1 . . ?
C11A C10A H10A 107.1 . . ?
C12A C11A C10A 114.5(18) . . ?
C12A C11A H11C 108.6 . . ?
C10A C11A H11C 108.6 . . ?
C12A C11A H11D 108.6 . . ?
C10A C11A H11D 108.6 . . ?
H11C C11A H11D 107.6 . . ?
C11A C12A C13A 112.7(15) . . ?
C11A C12A H12C 109.1 . . ?
C13A C12A H12C 109.1 . . ?
C11A C12A H12D 109.1 . . ?
C13A C12A H12D 109.1 . . ?
H12C C12A H12D 107.8 . . ?
C12A C13A C14A 115.0(14) . . ?
C12A C13A H13C 108.5 . . ?
C14A C13A H13C 108.5 . . ?
C12A C13A H13D 108.5 . . ?
C14A C13A H13D 108.5 . . ?
H13C C13A H13D 107.5 . . ?
C9A C14A C13A 105.8(18) . . ?
C9A C14A S6A 109.8(13) . . ?
C13A C14A S6A 118.6(15) . . ?
C9A C14A H14A 107.4 . . ?
C13A C14A H14A 107.4 . . ?
S6A C14A H14A 107.4 . . ?
C8 S4A C9A 94.9(6) . . ?
C14A S6A C8 99.2(6) . . ?
C10A O2A H2A1 109.5 . . ?
C6 O1 H1 109.5 . . ?
C1 S1 C2 96.83(17) . . ?
C1 S3 C7 96.44(16) . . ?

loop_
_geom_bond_atom_site_label_1
_geom_bond_atom_site_label_2
_geom_bond_distance
_geom_bond_site_symmetry_2
_geom_bond_publ_flag
C1 S2 1.640(3) . ?
C1 S3 1.720(4) . ?
C1 S1 1.727(4) . ?
C2 C7 1.495(5) . ?
C2 C3 1.509(5) . ?
C2 S1 1.803(3) . ?
C2 H2A 0.9800 . ?
C3 C4 1.506(6) . ?
C3 H3A 0.9700 . ?
C3 H3B 0.9700 . ?
C4 C5 1.497(6) . ?
C4 H4A 0.9700 . ?
C4 H4B 0.9700 . ?
C5 C6 1.516(5) . ?
C5 H5A 0.9700 . ?
C5 H5B 0.9700 . ?
C6 O1 1.414(4) . ?
C6 C7 1.503(5) . ?
C6 H6 0.9800 . ?
C7 S3 1.808(3) . ?
C7 H7 0.9800 . ?
C8 S5 1.641(3) . ?
C8 S6 1.691(5) . ?
C8 S6A 1.733(6) . ?
C8 S4 1.740(4) . ?
C8 S4A 1.770(4) . ?
C9 C14 1.492(16) . ?
C9 C10 1.498(16) . ?
C9 S4 1.74(2) . ?
C9 H9 0.9800 . ?
C10 O2 1.412(12) . ?
C10 C11 1.517(16) . ?
C10 H10 0.9800 . ?
C11 C12 1.506(13) . ?
C11 H11A 0.9700 . ?
C11 H11B 0.9700 . ?
C12 C13 1.503(14) . ?
C12 H12A 0.9700 . ?
C12 H12B 0.9700 . ?
C13 C14 1.504(14) . ?
C13 H13A 0.9700 . ?
C13 H13B 0.9700 . ?
C14 S6 1.881(19) . ?
C14 H14 0.9800 . ?
O2 H2 0.8200 . ?
C9A C10A 1.500(15) . ?
C9A C14A 1.503(16) . ?
C9A S4A 1.85(3) . ?
C9A H9A 0.9800 . ?
C10A O2A 1.422(15) . ?
C10A C11A 1.514(17) . ?
C10A H10A 0.9800 . ?
C11A C12A 1.506(16) . ?
C11A H11C 0.9700 . ?
C11A H11D 0.9700 . ?
C12A C13A 1.511(14) . ?
C12A H12C 0.9700 . ?
C12A H12D 0.9700 . ?
C13A C14A 1.522(16) . ?
C13A H13C 0.9700 . ?
C13A H13D 0.9700 . ?
C14A S6A 1.73(3) . ?
C14A H14A 0.9800 . ?
O2A H2A1 0.8200 . ?
O1 H1 0.8200 . ?

loop_
_geom_torsion_atom_site_label_1
_geom_torsion_atom_site_label_2
_geom_torsion_atom_site_label_3
_geom_torsion_atom_site_label_4
_geom_torsion
_geom_torsion_site_symmetry_1
_geom_torsion_site_symmetry_2
_geom_torsion_site_symmetry_3
_geom_torsion_site_symmetry_4
_geom_torsion_publ_flag
C7 C2 C3 C4 -57.2(4) . . . . ?
S1 C2 C3 C4 -180.0(3) . . . . ?
C2 C3 C4 C5 52.1(6) . . . . ?
C3 C4 C5 C6 -50.3(6) . . . . ?
C4 C5 C6 O1 172.9(4) . . . . ?
C4 C5 C6 C7 50.6(5) . . . . ?
C3 C2 C7 C6 60.0(4) . . . . ?
S1 C2 C7 C6 -172.2(3) . . . . ?
C3 C2 C7 S3 -172.4(3) . . . . ?
S1 C2 C7 S3 -44.6(3) . . . . ?
O1 C6 C7 C2 -178.4(3) . . . . ?
C5 C6 C7 C2 -55.0(4) . . . . ?
O1 C6 C7 S3 58.0(4) . . . . ?
C5 C6 C7 S3 -178.5(3) . . . . ?
C14 C9 C10 O2 -178.2(14) . . . . ?
S4 C9 C10 O2 55(2) . . . . ?
C14 C9 C10 C11 -53(2) . . . . ?
S4 C9 C10 C11 -179.5(15) . . . . ?
O2 C10 C11 C12 174.4(15) . . . . ?
C9 C10 C11 C12 50(2) . . . . ?
C10 C11 C12 C13 -49(2) . . . . ?
C11 C12 C13 C14 49(2) . . . . ?
C10 C9 C14 C13 60(2) . . . . ?
S4 C9 C14 C13 -167.8(13) . . . . ?
C10 C9 C14 S6 -173.8(12) . . . . ?
S4 C9 C14 S6 -42.0(18) . . . . ?
C12 C13 C14 C9 -58(2) . . . . ?
C12 C13 C14 S6 179.1(11) . . . . ?
S5 C8 S4 C9 171.7(9) . . . . ?
S6 C8 S4 C9 -11.5(9) . . . . ?
S6A C8 S4 C9 -35.7(9) . . . . ?
S4A C8 S4 C9 68.1(9) . . . . ?
C14 C9 S4 C8 33.6(16) . . . . ?
C10 C9 S4 C8 158.4(15) . . . . ?
S5 C8 S6 C14 168.1(7) . . . . ?
S6A C8 S6 C14 67.9(8) . . . . ?
S4 C8 S6 C14 -8.7(7) . . . . ?
S4A C8 S6 C14 -38.5(7) . . . . ?
C9 C14 S6 C8 29.9(15) . . . . ?
C13 C14 S6 C8 159.5(12) . . . . ?
C14A C9A C10A O2A -179.5(18) . . . . ?
S4A C9A C10A O2A -51(2) . . . . ?
C14A C9A C10A C11A 56(3) . . . . ?
S4A C9A C10A C11A -175.3(15) . . . . ?
O2A C10A C11A C12A -178.9(17) . . . . ?
C9A C10A C11A C12A -49(2) . . . . ?
C10A C11A C12A C13A 49(3) . . . . ?
C11A C12A C13A C14A -51(2) . . . . ?
C10A C9A C14A C13A -56(3) . . . . ?
S4A C9A C14A C13A 171.9(14) . . . . ?
C10A C9A C14A S6A 174.4(17) . . . . ?
S4A C9A C14A S6A 42.8(19) . . . . ?
C12A C13A C14A C9A 51(2) . . . . ?
C12A C13A C14A S6A 174.8(11) . . . . ?
S5 C8 S4A C9A -169.4(8) . . . . ?
S6 C8 S4A C9A 37.6(8) . . . . ?
S6A C8 S4A C9A 13.0(8) . . . . ?
S4 C8 S4A C9A -74.4(8) . . . . ?
C10A C9A S4A C8 -167.1(13) . . . . ?
C14A C9A S4A C8 -33.1(16) . . . . ?
C9A C14A S6A C8 -31.4(17) . . . . ?
C13A C14A S6A C8 -153.1(12) . . . . ?
S5 C8 S6A C14A -170.0(8) . . . . ?
S6 C8 S6A C14A -74.8(9) . . . . ?
S4 C8 S6A C14A 38.0(8) . . . . ?
S4A C8 S6A C14A 7.6(8) . . . . ?
S2 C1 S1 C2 170.3(2) . . . . ?
S3 C1 S1 C2 -11.4(2) . . . . ?
C7 C2 S1 C1 34.3(3) . . . . ?
C3 C2 S1 C1 159.2(3) . . . . ?
S2 C1 S3 C7 168.0(2) . . . . ?
S1 C1 S3 C7 -10.3(2) . . . . ?
C2 C7 S3 C1 34.0(3) . . . . ?
C6 C7 S3 C1 159.3(3) . . . . ?
